data_4324092
loop_
_publ_author_name
'G\'eza Szigethy'
'Alan F. Heyduk'

_publ_section_title
;
 Steric and Electronic Consequences of Flexibility in a Tetradentate
 Redox-Active Ligand: Ti(IV) and Zr(IV) Complexes
;
_journal_name_full 'Inorganic Chemistry'
_journal_page_first 125
_journal_page_last 135
_journal_paper_doi 10.1021/ic101468p
_journal_volume 50
_journal_year 2011
_chemical_formula_moiety 'C18 H32 N10 O2 Ti'
_chemical_formula_sum 'C18 H32 N10 O2 Ti'
_chemical_formula_weight 468.44
_chemical_name_common (N2N2)Ti(N3)2
_chemical_name_systematic
; 
 ? 
;
_space_group_IT_number 2
_symmetry_cell_setting triclinic
_symmetry_space_group_name_Hall '-P 1'
_symmetry_space_group_name_H-M 'P -1'
_atom_sites_solution_hydrogens geom
_atom_sites_solution_primary direct
_atom_sites_solution_secondary difmap
_audit_creation_method SHELXL-97
_cell_angle_alpha 80.3700(10)
_cell_angle_beta 76.5230(10)
_cell_angle_gamma 72.1880(10)
_cell_formula_units_Z 2
_cell_length_a 9.6998(7)
_cell_length_b 10.7251(7)
_cell_length_c 11.5990(8)
_cell_measurement_reflns_used 6259
_cell_measurement_temperature 152(2)
_cell_measurement_theta_max 28.31
_cell_measurement_theta_min 2.56
_cell_volume 1111.16(13)
_computing_cell_refinement 'Bruker SAINT'
_computing_data_collection 'Bruker APEX2'
_computing_data_reduction 'Bruker SAINT'
_computing_molecular_graphics 'Bruker SHELXTL'
_computing_publication_material 'Bruker SHELXTL'
_computing_structure_refinement 'SHELXL-97 (Sheldrick, 2008)'
_computing_structure_solution 'SHELXS-97 (Sheldrick, 2008)'
_diffrn_ambient_temperature 152(2)
_diffrn_measured_fraction_theta_full 0.958
_diffrn_measured_fraction_theta_max 0.958
_diffrn_measurement_device_type 'Bruker APEX-II CCD'
_diffrn_measurement_method '\f and \w scans'
_diffrn_radiation_monochromator graphite
_diffrn_radiation_source 'fine-focus sealed tube'
_diffrn_radiation_type MoK\a
_diffrn_radiation_wavelength 0.71073
_diffrn_reflns_av_R_equivalents 0.0279
_diffrn_reflns_av_sigmaI/netI 0.0393
_diffrn_reflns_limit_h_max 12
_diffrn_reflns_limit_h_min -12
_diffrn_reflns_limit_k_max 13
_diffrn_reflns_limit_k_min -13
_diffrn_reflns_limit_l_max 15
_diffrn_reflns_limit_l_min -14
_diffrn_reflns_number 13392
_diffrn_reflns_theta_full 28.31
_diffrn_reflns_theta_max 28.31
_diffrn_reflns_theta_min 2.01
_diffrn_standards_number 0
_exptl_absorpt_coefficient_mu 0.423
_exptl_absorpt_correction_T_max 0.96290
_exptl_absorpt_correction_T_min 0.89262
_exptl_absorpt_correction_type multi-scan
_exptl_absorpt_process_details 'Blessing, 1995'
_exptl_crystal_colour red
_exptl_crystal_density_diffrn 1.400
_exptl_crystal_density_meas ?
_exptl_crystal_density_method 'not measured'
_exptl_crystal_description plate
_exptl_crystal_F_000 496
_exptl_crystal_size_max 0.206
_exptl_crystal_size_mid 0.157
_exptl_crystal_size_min 0.057
_refine_diff_density_max 0.537
_refine_diff_density_min -0.464
_refine_diff_density_rms 0.065
_refine_ls_extinction_method none
_refine_ls_goodness_of_fit_ref 1.052
_refine_ls_hydrogen_treatment constr
_refine_ls_matrix_type full
_refine_ls_number_parameters 291
_refine_ls_number_reflns 5302
_refine_ls_number_restraints 0
_refine_ls_restrained_S_all 1.052
_refine_ls_R_factor_all 0.0648
_refine_ls_R_factor_gt 0.0470
_refine_ls_shift/su_max 0.000
_refine_ls_shift/su_mean 0.000
_refine_ls_structure_factor_coef Fsqd
_refine_ls_weighting_details 'calc w=1/[\s^2^(Fo^2^)+(0.0433P)^2^+1.0968P] where P=(Fo^2^+2Fc^2^)/3'
_refine_ls_weighting_scheme calc
_refine_ls_wR_factor_gt 0.1079
_refine_ls_wR_factor_ref 0.1165
_reflns_number_gt 4196
_reflns_number_total 5302
_reflns_threshold_expression >2sigma(I)
_cod_data_source_file ic101468p_si_002_3.cif
_cod_data_source_block afh221
_cod_depositor_comments
;
The following automatic conversions were performed:

'_exptl_crystal_density_meas' value 'not measured' was changed to '?'
- the value is perceived as not measured.

Automatic conversion script
Id: cif_fix_values 3008 2015-01-20 13:52:24Z robertas 
;
_cod_database_code 4324092

loop_
_symmetry_equiv_pos_as_xyz
'x, y, z'
'-x, -y, -z'

loop_
_atom_site_label
_atom_site_type_symbol
_atom_site_fract_x
_atom_site_fract_y
_atom_site_fract_z
_atom_site_U_iso_or_equiv
_atom_site_adp_type
_atom_site_occupancy
_atom_site_symmetry_multiplicity
_atom_site_calc_flag
_atom_site_refinement_flags
_atom_site_disorder_assembly
_atom_site_disorder_group
Ti1 Ti 0.39689(4) 0.27144(4) 0.33415(3) 0.01904(11) Uani 1 1 d . A .
O1 O -0.05886(16) 0.71002(14) 0.03033(13) 0.0206(3) Uani 1 1 d . . .
O2 O 0.05193(18) 0.86689(14) 0.11689(15) 0.0269(4) Uani 1 1 d . . .
N1 N 0.23533(18) 0.32785(16) 0.24319(14) 0.0158(3) Uani 1 1 d . A .
N2 N 0.3554(2) 0.46576(18) 0.3144(2) 0.0321(5) Uani 1 1 d . . .
N3 N 0.2203(2) 0.2353(2) 0.49331(16) 0.0299(5) Uani 1 1 d . . .
N4 N 0.6023(2) 0.2817(2) 0.1900(2) 0.0440(6) Uani 1 1 d . . .
N5 N 0.5324(3) 0.2443(2) 0.4562(2) 0.0372(5) Uani 1 1 d . . .
N6 N 0.6336(2) 0.2077(2) 0.49604(19) 0.0338(5) Uani 1 1 d . A .
N7 N 0.7380(3) 0.1695(3) 0.5391(2) 0.0516(7) Uani 1 1 d . . .
N8 N 0.4377(2) 0.08062(17) 0.30553(16) 0.0226(4) Uani 1 1 d . . .
N9 N 0.4515(2) -0.0050(2) 0.25097(18) 0.0300(5) Uani 1 1 d . A .
N10 N 0.4673(3) -0.0939(3) 0.1986(3) 0.0510(7) Uani 1 1 d . . .
C1 C 0.1801(2) 0.46122(19) 0.20941(17) 0.0157(4) Uani 1 1 d . . .
C2 C 0.2494(3) 0.5399(2) 0.2488(2) 0.0240(5) Uani 1 1 d . . .
C3 C 0.2077(3) 0.6774(2) 0.2203(2) 0.0290(5) Uani 1 1 d . . .
H3 H 0.2528 0.7309 0.2480 0.035 Uiso 1 1 calc R . .
C4 C 0.1005(2) 0.7343(2) 0.15164(19) 0.0208(4) Uani 1 1 d . . .
C5 C 0.0355(2) 0.65563(19) 0.10978(17) 0.0164(4) Uani 1 1 d . . .
C6 C 0.0729(2) 0.52058(19) 0.14000(17) 0.0163(4) Uani 1 1 d . . .
H6 H 0.0255 0.4683 0.1134 0.020 Uiso 1 1 calc R . .
C7 C -0.2041(2) 0.7806(2) 0.0829(2) 0.0302(5) Uani 1 1 d . . .
H7A H -0.2455 0.7239 0.1484 0.045 Uiso 1 1 calc R . .
H7B H -0.2665 0.8075 0.0227 0.045 Uiso 1 1 calc R . .
H7C H -0.2002 0.8588 0.1138 0.045 Uiso 1 1 calc R . .
C8 C 0.1192(3) 0.9512(2) 0.1527(3) 0.0339(6) Uani 1 1 d . . .
H8A H 0.1006 0.9451 0.2399 0.051 Uiso 1 1 calc R . .
H8B H 0.0775 1.0422 0.1209 0.051 Uiso 1 1 calc R . .
H8C H 0.2259 0.9242 0.1219 0.051 Uiso 1 1 calc R . .
C9 C 0.1406(2) 0.2446(2) 0.24184(19) 0.0213(4) Uani 1 1 d . . .
H9A H 0.2018 0.1540 0.2273 0.026 Uiso 0.889(7) 1 calc PR A 1
H9B H 0.0837 0.2800 0.1772 0.026 Uiso 0.889(7) 1 calc PR A 1
H9C H 0.1963 0.1745 0.1893 0.026 Uiso 0.111(7) 1 d PR A 2
H9D H 0.0540 0.2986 0.2076 0.026 Uiso 0.111(7) 1 d PR A 2
C10 C 0.0351(3) 0.2427(4) 0.3625(3) 0.0357(8) Uani 0.889(7) 1 d P A 1
H10A H -0.0189 0.3345 0.3788 0.043 Uiso 0.889(7) 1 calc PR A 1
H10B H -0.0383 0.1976 0.3582 0.043 Uiso 0.889(7) 1 calc PR A 1
C10A C 0.087(2) 0.179(2) 0.3670(15) 0.010(4) Uiso 0.111(7) 1 d P A 2
H10C H -0.0080 0.1613 0.3691 0.013 Uiso 0.111(7) 1 calc PR A 2
H10D H 0.1600 0.0936 0.3830 0.013 Uiso 0.111(7) 1 calc PR A 2
C11 C 0.1128(3) 0.1742(4) 0.4650(3) 0.0397(10) Uani 0.889(7) 1 d P A 1
H11A H 0.0363 0.1692 0.5376 0.048 Uiso 0.889(7) 1 calc PR A 1
H11B H 0.1665 0.0828 0.4474 0.048 Uiso 0.889(7) 1 calc PR A 1
C11A C 0.0675(19) 0.2665(18) 0.4618(15) 0.012(5) Uiso 0.111(7) 1 d P A 2
H11C H -0.0054 0.2473 0.5327 0.015 Uiso 0.111(7) 1 calc PR A 2
H11D H 0.0334 0.3604 0.4313 0.015 Uiso 0.111(7) 1 calc PR A 2
C12 C 0.1465(4) 0.3623(3) 0.5415(3) 0.0653(11) Uani 1 1 d . A .
H12A H 0.1052 0.4271 0.4793 0.098 Uiso 1 1 calc R B 2
H12B H 0.2181 0.3926 0.5685 0.098 Uiso 1 1 calc R B 2
H12C H 0.0669 0.3521 0.6088 0.098 Uiso 1 1 calc R B 2
C13 C 0.2815(3) 0.1392(3) 0.5887(2) 0.0439(7) Uani 1 1 d . A .
H13A H 0.3315 0.0538 0.5577 0.066 Uiso 1 1 calc R . .
H13B H 0.2012 0.1297 0.6557 0.066 Uiso 1 1 calc R . .
H13C H 0.3522 0.1705 0.6159 0.066 Uiso 1 1 calc R . .
C14 C 0.4637(4) 0.5300(3) 0.3285(4) 0.0677(13) Uani 1 1 d . A .
H14A H 0.5023 0.4897 0.4020 0.081 Uiso 1 1 calc R . .
H14B H 0.4147 0.6245 0.3368 0.081 Uiso 1 1 calc R . .
C15 C 0.5892(4) 0.5161(3) 0.2235(4) 0.0861(17) Uani 1 1 d . . .
H15A H 0.6546 0.5676 0.2322 0.103 Uiso 1 1 calc R A .
H15B H 0.5492 0.5544 0.1503 0.103 Uiso 1 1 calc R . .
C16 C 0.6804(3) 0.3748(3) 0.2086(4) 0.0733(13) Uani 1 1 d . A .
H16A H 0.7629 0.3759 0.1399 0.088 Uiso 1 1 calc R . .
H16B H 0.7244 0.3393 0.2804 0.088 Uiso 1 1 calc R . .
C17 C 0.5509(3) 0.3222(3) 0.0743(3) 0.0545(9) Uani 1 1 d . A .
H17A H 0.4985 0.2615 0.0631 0.082 Uiso 1 1 calc R . .
H17B H 0.6362 0.3200 0.0090 0.082 Uiso 1 1 calc R . .
H17C H 0.4843 0.4117 0.0747 0.082 Uiso 1 1 calc R . .
C18 C 0.7163(3) 0.1519(3) 0.1793(3) 0.0603(11) Uani 1 1 d . A .
H18A H 0.6712 0.0861 0.1669 0.090 Uiso 1 1 calc R . .
H18B H 0.7565 0.1243 0.2525 0.090 Uiso 1 1 calc R . .
H18C H 0.7960 0.1600 0.1113 0.090 Uiso 1 1 calc R . .

loop_
_atom_site_aniso_label
_atom_site_aniso_U_11
_atom_site_aniso_U_22
_atom_site_aniso_U_33
_atom_site_aniso_U_23
_atom_site_aniso_U_13
_atom_site_aniso_U_12
Ti1 0.0208(2) 0.01542(19) 0.0223(2) 0.00212(14) -0.01165(15) -0.00373(14)
O1 0.0230(8) 0.0179(7) 0.0200(7) -0.0025(6) -0.0113(6) 0.0012(6)
O2 0.0348(9) 0.0122(7) 0.0390(9) 0.0015(6) -0.0212(8) -0.0059(6)
N1 0.0200(8) 0.0128(8) 0.0150(8) -0.0014(6) -0.0061(7) -0.0032(7)
N2 0.0435(12) 0.0173(9) 0.0465(12) 0.0036(8) -0.0349(10) -0.0087(8)
N3 0.0277(10) 0.0350(11) 0.0168(9) 0.0017(8) -0.0059(8) 0.0048(9)
N4 0.0183(10) 0.0474(14) 0.0546(14) 0.0324(11) -0.0118(10) -0.0084(9)
N5 0.0577(15) 0.0206(10) 0.0447(13) 0.0055(9) -0.0325(12) -0.0154(10)
N6 0.0405(12) 0.0313(11) 0.0337(11) 0.0059(9) -0.0090(10) -0.0193(10)
N7 0.0298(12) 0.0762(19) 0.0523(15) 0.0051(13) -0.0226(12) -0.0153(12)
N8 0.0218(9) 0.0170(9) 0.0257(9) 0.0023(7) -0.0086(8) -0.0001(7)
N9 0.0165(9) 0.0370(12) 0.0325(11) -0.0062(9) -0.0053(8) 0.0000(8)
N10 0.0317(12) 0.0536(16) 0.0720(18) -0.0416(14) -0.0085(12) -0.0007(11)
C1 0.0192(10) 0.0130(9) 0.0146(9) -0.0024(7) -0.0043(8) -0.0028(7)
C2 0.0308(12) 0.0167(10) 0.0295(11) 0.0006(9) -0.0186(10) -0.0060(9)
C3 0.0408(14) 0.0158(10) 0.0394(13) -0.0003(9) -0.0263(11) -0.0085(10)
C4 0.0261(11) 0.0129(9) 0.0243(11) -0.0009(8) -0.0099(9) -0.0037(8)
C5 0.0179(9) 0.0165(9) 0.0142(9) -0.0011(7) -0.0056(8) -0.0026(8)
C6 0.0187(10) 0.0159(9) 0.0159(9) -0.0038(7) -0.0044(8) -0.0050(8)
C7 0.0189(11) 0.0319(13) 0.0338(13) 0.0068(10) -0.0055(10) -0.0032(9)
C8 0.0420(14) 0.0159(11) 0.0517(16) 0.0013(10) -0.0257(13) -0.0095(10)
C9 0.0236(11) 0.0164(10) 0.0267(11) 0.0022(8) -0.0123(9) -0.0067(8)
C10 0.0209(14) 0.042(2) 0.0397(17) 0.0170(14) -0.0108(12) -0.0104(14)
C11 0.0235(14) 0.051(2) 0.0335(16) 0.0187(14) -0.0031(12) -0.0081(14)
C12 0.073(2) 0.0460(18) 0.0398(17) -0.0102(14) 0.0036(16) 0.0286(17)
C13 0.0453(16) 0.0437(16) 0.0207(12) 0.0069(11) -0.0005(11) 0.0100(13)
C14 0.095(3) 0.0234(14) 0.120(3) 0.0216(16) -0.095(3) -0.0266(16)
C15 0.069(2) 0.060(2) 0.157(4) 0.069(3) -0.086(3) -0.053(2)
C16 0.0361(16) 0.072(2) 0.115(3) 0.064(2) -0.0464(19) -0.0354(16)
C17 0.0221(13) 0.070(2) 0.0454(17) 0.0338(15) 0.0017(12) -0.0021(13)
C18 0.0181(12) 0.071(2) 0.0560(19) 0.0353(17) 0.0058(12) 0.0081(13)

loop_
_atom_type_symbol
_atom_type_description
_atom_type_scat_dispersion_real
_atom_type_scat_dispersion_imag
_atom_type_scat_source
C C 0.0033 0.0016 'International Tables Vol C Tables 4.2.6.8 and 6.1.1.4'
H H 0.0000 0.0000 'International Tables Vol C Tables 4.2.6.8 and 6.1.1.4'
N N 0.0061 0.0033 'International Tables Vol C Tables 4.2.6.8 and 6.1.1.4'
O O 0.0106 0.0060 'International Tables Vol C Tables 4.2.6.8 and 6.1.1.4'
Ti Ti 0.2776 0.4457 'International Tables Vol C Tables 4.2.6.8 and 6.1.1.4'

loop_
_geom_angle_atom_site_label_1
_geom_angle_atom_site_label_2
_geom_angle_atom_site_label_3
_geom_angle
_geom_angle_site_symmetry_1
_geom_angle_site_symmetry_3
_geom_angle_publ_flag
N1 Ti1 N2 77.45(7) . . ?
N1 Ti1 N8 91.47(7) . . ?
N2 Ti1 N8 164.09(8) . . ?
N1 Ti1 N5 166.42(8) . . ?
N2 Ti1 N5 93.98(8) . . ?
N8 Ti1 N5 98.87(8) . . ?
N1 Ti1 N3 85.24(7) . . ?
N2 Ti1 N3 102.91(9) . . ?
N8 Ti1 N3 87.29(8) . . ?
N5 Ti1 N3 86.47(9) . . ?
N1 Ti1 N4 103.24(7) . . ?
N2 Ti1 N4 83.33(9) . . ?
N8 Ti1 N4 88.24(9) . . ?
N5 Ti1 N4 85.95(9) . . ?
N3 Ti1 N4 170.51(7) . . ?
C5 O1 C7 114.62(16) . . ?
C4 O2 C8 117.18(16) . . ?
C1 N1 C9 116.04(16) . . ?
C1 N1 Ti1 118.62(13) . . ?
C9 N1 Ti1 122.53(12) . . ?
C2 N2 C14 116.41(19) . . ?
C2 N2 Ti1 118.72(14) . . ?
C14 N2 Ti1 121.40(16) . . ?
C12 N3 C13 108.5(2) . . ?
C12 N3 C11 112.3(3) . . ?
C13 N3 C11 102.3(2) . . ?
C12 N3 C11A 78.8(7) . . ?
C13 N3 C11A 128.4(7) . . ?
C11 N3 C11A 36.4(7) . . ?
C12 N3 Ti1 106.60(19) . . ?
C13 N3 Ti1 113.03(15) . . ?
C11 N3 Ti1 114.11(15) . . ?
C11A N3 Ti1 113.1(6) . . ?
C17 N4 C18 107.2(3) . . ?
C17 N4 C16 109.9(2) . . ?
C18 N4 C16 105.7(2) . . ?
C17 N4 Ti1 106.45(15) . . ?
C18 N4 Ti1 113.05(16) . . ?
C16 N4 Ti1 114.4(2) . . ?
N6 N5 Ti1 158.9(2) . . ?
N5 N6 N7 179.1(3) . . ?
N9 N8 Ti1 155.81(17) . . ?
N8 N9 N10 178.0(3) . . ?
N1 C1 C6 127.67(18) . . ?
N1 C1 C2 112.83(17) . . ?
C6 C1 C2 119.45(18) . . ?
N2 C2 C3 127.71(19) . . ?
N2 C2 C1 112.30(18) . . ?
C3 C2 C1 119.99(18) . . ?
C4 C3 C2 119.56(19) . . ?
C4 C3 H3 120.2 . . ?
C2 C3 H3 120.2 . . ?
O2 C4 C3 124.94(19) . . ?
O2 C4 C5 114.81(17) . . ?
C3 C4 C5 120.23(19) . . ?
O1 C5 C6 118.85(17) . . ?
O1 C5 C4 120.38(17) . . ?
C6 C5 C4 120.59(17) . . ?
C5 C6 C1 120.12(18) . . ?
C5 C6 H6 119.9 . . ?
C1 C6 H6 119.9 . . ?
O1 C7 H7A 109.5 . . ?
O1 C7 H7B 109.5 . . ?
H7A C7 H7B 109.5 . . ?
O1 C7 H7C 109.5 . . ?
H7A C7 H7C 109.5 . . ?
H7B C7 H7C 109.5 . . ?
O2 C8 H8A 109.5 . . ?
O2 C8 H8B 109.5 . . ?
H8A C8 H8B 109.5 . . ?
O2 C8 H8C 109.5 . . ?
H8A C8 H8C 109.5 . . ?
H8B C8 H8C 109.5 . . ?
N1 C9 C10 108.6(2) . . ?
N1 C9 C10A 113.3(6) . . ?
C10 C9 C10A 26.9(8) . . ?
N1 C9 H9A 110.0 . . ?
C10 C9 H9A 110.0 . . ?
C10A C9 H9A 83.9 . . ?
N1 C9 H9B 110.0 . . ?
C10 C9 H9B 110.0 . . ?
C10A C9 H9B 127.1 . . ?
H9A C9 H9B 108.4 . . ?
N1 C9 H9C 108.8 . . ?
C10 C9 H9C 131.9 . . ?
C10A C9 H9C 108.5 . . ?
H9A C9 H9C 27.2 . . ?
H9B C9 H9C 84.0 . . ?
N1 C9 H9D 109.0 . . ?
C10 C9 H9D 87.3 . . ?
C10A C9 H9D 109.4 . . ?
H9A C9 H9D 128.8 . . ?
H9B C9 H9D 25.3 . . ?
H9C C9 H9D 107.7 . . ?
C11 C10 C9 113.3(3) . . ?
C11 C10 H10A 108.9 . . ?
C9 C10 H10A 108.9 . . ?
C11 C10 H10B 108.9 . . ?
C9 C10 H10B 108.9 . . ?
H10A C10 H10B 107.7 . . ?
C11A C10A C9 110.7(14) . . ?
C11A C10A H10C 109.5 . . ?
C9 C10A H10C 109.5 . . ?
C11A C10A H10D 109.5 . . ?
C9 C10A H10D 109.5 . . ?
H10C C10A H10D 108.1 . . ?
N3 C11 C10 117.2(3) . . ?
N3 C11 H11A 108.0 . . ?
C10 C11 H11A 108.0 . . ?
N3 C11 H11B 108.0 . . ?
C10 C11 H11B 108.0 . . ?
H11A C11 H11B 107.2 . . ?
C10A C11A N3 105.4(14) . . ?
C10A C11A C12 150.2(13) . . ?
N3 C11A C12 49.1(5) . . ?
C10A C11A H11C 110.7 . . ?
N3 C11A H11C 110.7 . . ?
C12 C11A H11C 94.9 . . ?
C10A C11A H11D 110.7 . . ?
N3 C11A H11D 110.7 . . ?
C12 C11A H11D 73.2 . . ?
H11C C11A H11D 108.8 . . ?
N3 C12 C11A 52.1(6) . . ?
N3 C12 H12A 109.5 . . ?
C11A C12 H12A 75.9 . . ?
N3 C12 H12B 109.5 . . ?
C11A C12 H12B 160.6 . . ?
H12A C12 H12B 109.5 . . ?
N3 C12 H12C 109.5 . . ?
C11A C12 H12C 85.1 . . ?
H12A C12 H12C 109.5 . . ?
H12B C12 H12C 109.5 . . ?
N3 C13 H13A 109.5 . . ?
N3 C13 H13B 109.5 . . ?
H13A C13 H13B 109.5 . . ?
N3 C13 H13C 109.5 . . ?
H13A C13 H13C 109.5 . . ?
H13B C13 H13C 109.5 . . ?
N2 C14 C15 111.0(3) . . ?
N2 C14 H14A 109.4 . . ?
C15 C14 H14A 109.4 . . ?
N2 C14 H14B 109.4 . . ?
C15 C14 H14B 109.4 . . ?
H14A C14 H14B 108.0 . . ?
C14 C15 C16 113.9(3) . . ?
C14 C15 H15A 108.8 . . ?
C16 C15 H15A 108.8 . . ?
C14 C15 H15B 108.8 . . ?
C16 C15 H15B 108.8 . . ?
H15A C15 H15B 107.7 . . ?
N4 C16 C15 117.0(2) . . ?
N4 C16 H16A 108.0 . . ?
C15 C16 H16A 108.0 . . ?
N4 C16 H16B 108.0 . . ?
C15 C16 H16B 108.0 . . ?
H16A C16 H16B 107.3 . . ?
N4 C17 H17A 109.5 . . ?
N4 C17 H17B 109.5 . . ?
H17A C17 H17B 109.5 . . ?
N4 C17 H17C 109.5 . . ?
H17A C17 H17C 109.5 . . ?
H17B C17 H17C 109.5 . . ?
N4 C18 H18A 109.5 . . ?
N4 C18 H18B 109.5 . . ?
H18A C18 H18B 109.5 . . ?
N4 C18 H18C 109.5 . . ?
H18A C18 H18C 109.5 . . ?
H18B C18 H18C 109.5 . . ?

loop_
_geom_bond_atom_site_label_1
_geom_bond_atom_site_label_2
_geom_bond_distance
_geom_bond_site_symmetry_2
_geom_bond_publ_flag
Ti1 N1 1.9779(16) . ?
Ti1 N2 1.9820(19) . ?
Ti1 N8 2.0311(19) . ?
Ti1 N5 2.077(2) . ?
Ti1 N3 2.277(2) . ?
Ti1 N4 2.302(2) . ?
O1 C5 1.383(2) . ?
O1 C7 1.425(3) . ?
O2 C4 1.376(2) . ?
O2 C8 1.425(3) . ?
N1 C1 1.388(2) . ?
N1 C9 1.469(3) . ?
N2 C2 1.389(3) . ?
N2 C14 1.471(3) . ?
N3 C12 1.467(4) . ?
N3 C13 1.480(3) . ?
N3 C11 1.508(4) . ?
N3 C11A 1.532(17) . ?
N4 C17 1.491(4) . ?
N4 C18 1.492(4) . ?
N4 C16 1.494(4) . ?
N5 N6 1.116(3) . ?
N6 N7 1.165(3) . ?
N8 N9 1.158(3) . ?
N9 N10 1.168(3) . ?
C1 C6 1.396(3) . ?
C1 C2 1.411(3) . ?
C2 C3 1.408(3) . ?
C3 C4 1.388(3) . ?
C3 H3 0.9500 . ?
C4 C5 1.397(3) . ?
C5 C6 1.386(3) . ?
C6 H6 0.9500 . ?
C7 H7A 0.9800 . ?
C7 H7B 0.9800 . ?
C7 H7C 0.9800 . ?
C8 H8A 0.9800 . ?
C8 H8B 0.9800 . ?
C8 H8C 0.9800 . ?
C9 C10 1.530(4) . ?
C9 C10A 1.550(18) . ?
C9 H9A 0.9900 . ?
C9 H9B 0.9900 . ?
C9 H9C 0.9900 . ?
C9 H9D 0.9901 . ?
C10 C11 1.519(4) . ?
C10 H10A 0.9900 . ?
C10 H10B 0.9900 . ?
C10A C11A 1.51(2) . ?
C10A H10C 0.9900 . ?
C10A H10D 0.9900 . ?
C11 H11A 0.9900 . ?
C11 H11B 0.9900 . ?
C11A C12 1.904(17) . ?
C11A H11C 0.9900 . ?
C11A H11D 0.9900 . ?
C12 H12A 0.9800 . ?
C12 H12B 0.9800 . ?
C12 H12C 0.9800 . ?
C13 H13A 0.9800 . ?
C13 H13B 0.9800 . ?
C13 H13C 0.9800 . ?
C14 C15 1.499(6) . ?
C14 H14A 0.9900 . ?
C14 H14B 0.9900 . ?
C15 C16 1.518(6) . ?
C15 H15A 0.9900 . ?
C15 H15B 0.9900 . ?
C16 H16A 0.9900 . ?
C16 H16B 0.9900 . ?
C17 H17A 0.9800 . ?
C17 H17B 0.9800 . ?
C17 H17C 0.9800 . ?
C18 H18A 0.9800 . ?
C18 H18B 0.9800 . ?
C18 H18C 0.9800 . ?

loop_
_geom_torsion_atom_site_label_1
_geom_torsion_atom_site_label_2
_geom_torsion_atom_site_label_3
_geom_torsion_atom_site_label_4
_geom_torsion
_geom_torsion_site_symmetry_1
_geom_torsion_site_symmetry_2
_geom_torsion_site_symmetry_3
_geom_torsion_site_symmetry_4
_geom_torsion_publ_flag
N2 Ti1 N1 C1 1.98(15) . . . . ?
N8 Ti1 N1 C1 -166.49(15) . . . . ?
N5 Ti1 N1 C1 53.8(4) . . . . ?
N3 Ti1 N1 C1 106.35(15) . . . . ?
N4 Ti1 N1 C1 -77.96(16) . . . . ?
N2 Ti1 N1 C9 -158.27(17) . . . . ?
N8 Ti1 N1 C9 33.25(16) . . . . ?
N5 Ti1 N1 C9 -106.5(3) . . . . ?
N3 Ti1 N1 C9 -53.90(16) . . . . ?
N4 Ti1 N1 C9 121.79(16) . . . . ?
N1 Ti1 N2 C2 -2.63(18) . . . . ?
N8 Ti1 N2 C2 44.1(4) . . . . ?
N5 Ti1 N2 C2 -172.0(2) . . . . ?
N3 Ti1 N2 C2 -84.7(2) . . . . ?
N4 Ti1 N2 C2 102.6(2) . . . . ?
N1 Ti1 N2 C14 -160.8(3) . . . . ?
N8 Ti1 N2 C14 -114.1(3) . . . . ?
N5 Ti1 N2 C14 29.8(3) . . . . ?
N3 Ti1 N2 C14 117.1(3) . . . . ?
N4 Ti1 N2 C14 -55.6(3) . . . . ?
N1 Ti1 N3 C12 -84.00(19) . . . . ?
N2 Ti1 N3 C12 -8.0(2) . . . . ?
N8 Ti1 N3 C12 -175.70(19) . . . . ?
N5 Ti1 N3 C12 85.23(19) . . . . ?
N4 Ti1 N3 C12 122.3(5) . . . . ?
N1 Ti1 N3 C13 156.88(19) . . . . ?
N2 Ti1 N3 C13 -127.17(19) . . . . ?
N8 Ti1 N3 C13 65.18(19) . . . . ?
N5 Ti1 N3 C13 -33.89(19) . . . . ?
N4 Ti1 N3 C13 3.2(6) . . . . ?
N1 Ti1 N3 C11 40.52(17) . . . . ?
N2 Ti1 N3 C11 116.47(18) . . . . ?
N8 Ti1 N3 C11 -51.18(17) . . . . ?
N5 Ti1 N3 C11 -150.25(18) . . . . ?
N4 Ti1 N3 C11 -113.1(5) . . . . ?
N1 Ti1 N3 C11A 0.7(7) . . . . ?
N2 Ti1 N3 C11A 76.6(8) . . . . ?
N8 Ti1 N3 C11A -91.0(8) . . . . ?
N5 Ti1 N3 C11A 169.9(8) . . . . ?
N4 Ti1 N3 C11A -153.0(9) . . . . ?
N1 Ti1 N4 C17 -2.0(2) . . . . ?
N2 Ti1 N4 C17 -77.4(2) . . . . ?
N8 Ti1 N4 C17 89.1(2) . . . . ?
N5 Ti1 N4 C17 -171.9(2) . . . . ?
N3 Ti1 N4 C17 151.0(5) . . . . ?
N1 Ti1 N4 C18 -119.5(2) . . . . ?
N2 Ti1 N4 C18 165.1(2) . . . . ?
N8 Ti1 N4 C18 -28.4(2) . . . . ?
N5 Ti1 N4 C18 70.7(2) . . . . ?
N3 Ti1 N4 C18 33.5(7) . . . . ?
N1 Ti1 N4 C16 119.52(16) . . . . ?
N2 Ti1 N4 C16 44.13(16) . . . . ?
N8 Ti1 N4 C16 -149.39(16) . . . . ?
N5 Ti1 N4 C16 -50.36(16) . . . . ?
N3 Ti1 N4 C16 -87.5(6) . . . . ?
N1 Ti1 N5 N6 -172.3(4) . . . . ?
N2 Ti1 N5 N6 -122.1(5) . . . . ?
N8 Ti1 N5 N6 48.5(5) . . . . ?
N3 Ti1 N5 N6 135.2(5) . . . . ?
N4 Ti1 N5 N6 -39.1(5) . . . . ?
Ti1 N5 N6 N7 -151(16) . . . . ?
N1 Ti1 N8 N9 40.1(4) . . . . ?
N2 Ti1 N8 N9 -5.3(6) . . . . ?
N5 Ti1 N8 N9 -148.8(4) . . . . ?
N3 Ti1 N8 N9 125.2(4) . . . . ?
N4 Ti1 N8 N9 -63.1(4) . . . . ?
Ti1 N8 N9 N10 167(7) . . . . ?
C9 N1 C1 C6 -22.2(3) . . . . ?
Ti1 N1 C1 C6 176.25(16) . . . . ?
C9 N1 C1 C2 160.44(19) . . . . ?
Ti1 N1 C1 C2 -1.1(2) . . . . ?
C14 N2 C2 C3 -18.0(4) . . . . ?
Ti1 N2 C2 C3 -177.3(2) . . . . ?
C14 N2 C2 C1 162.1(3) . . . . ?
Ti1 N2 C2 C1 2.8(3) . . . . ?
N1 C1 C2 N2 -1.1(3) . . . . ?
C6 C1 C2 N2 -178.6(2) . . . . ?
N1 C1 C2 C3 179.0(2) . . . . ?
C6 C1 C2 C3 1.4(3) . . . . ?
N2 C2 C3 C4 178.9(2) . . . . ?
C1 C2 C3 C4 -1.2(4) . . . . ?
C8 O2 C4 C3 1.2(3) . . . . ?
C8 O2 C4 C5 -177.3(2) . . . . ?
C2 C3 C4 O2 -179.2(2) . . . . ?
C2 C3 C4 C5 -0.8(4) . . . . ?
C7 O1 C5 C6 106.8(2) . . . . ?
C7 O1 C5 C4 -78.0(2) . . . . ?
O2 C4 C5 O1 5.9(3) . . . . ?
C3 C4 C5 O1 -172.6(2) . . . . ?
O2 C4 C5 C6 -178.92(18) . . . . ?
C3 C4 C5 C6 2.5(3) . . . . ?
O1 C5 C6 C1 172.95(18) . . . . ?
C4 C5 C6 C1 -2.3(3) . . . . ?
N1 C1 C6 C5 -176.89(19) . . . . ?
C2 C1 C6 C5 0.3(3) . . . . ?
C1 N1 C9 C10 -87.5(2) . . . . ?
Ti1 N1 C9 C10 73.2(2) . . . . ?
C1 N1 C9 C10A -115.9(9) . . . . ?
Ti1 N1 C9 C10A 44.8(9) . . . . ?
N1 C9 C10 C11 -66.7(3) . . . . ?
C10A C9 C10 C11 38.4(14) . . . . ?
N1 C9 C10A C11A 32.3(17) . . . . ?
C10 C9 C10A C11A -52.9(14) . . . . ?
C12 N3 C11 C10 68.1(3) . . . . ?
C13 N3 C11 C10 -175.8(3) . . . . ?
C11A N3 C11 C10 43.4(11) . . . . ?
Ti1 N3 C11 C10 -53.3(3) . . . . ?
C9 C10 C11 N3 63.7(4) . . . . ?
C9 C10A C11A N3 -85.7(17) . . . . ?
C9 C10A C11A C12 -58(4) . . . . ?
C12 N3 C11A C10A 162.2(13) . . . . ?
C13 N3 C11A C10A -93.0(13) . . . . ?
C11 N3 C11A C10A -41.0(10) . . . . ?
Ti1 N3 C11A C10A 58.8(14) . . . . ?
C13 N3 C11A C12 104.8(6) . . . . ?
C11 N3 C11A C12 156.8(10) . . . . ?
Ti1 N3 C11A C12 -103.4(3) . . . . ?
C13 N3 C12 C11A -127.0(7) . . . . ?
C11 N3 C12 C11A -14.6(7) . . . . ?
Ti1 N3 C12 C11A 111.0(7) . . . . ?
C10A C11A C12 N3 -36(3) . . . . ?
C2 N2 C14 C15 -84.6(3) . . . . ?
Ti1 N2 C14 C15 74.1(3) . . . . ?
N2 C14 C15 C16 -64.0(3) . . . . ?
C17 N4 C16 C15 65.1(4) . . . . ?
C18 N4 C16 C15 -179.6(3) . . . . ?
Ti1 N4 C16 C15 -54.6(4) . . . . ?
C14 C15 C16 N4 60.5(4) . . . . ?
